data_2000603
loop_
_publ_author_name
'Valente, E. J.'
'Ruggiero, G.'
'Eggleston, D. S.'

_publ_section_title
;Structure of racemic
 (+-)-6,8-dimethyl-6,12-methano-6<i>H</i>,12<i>H</i>,13<i>H</i>-[1]benzopyran[4,3-<i>d</i>][1,3]benzodioxocin-13-one
;
_journal_issue 9
_journal_name_full 'Acta Crystallographica Section C'
_journal_page_first 1635
_journal_page_last 1637
_journal_paper_doi 10.1107/S0108270192001471
_journal_volume 48
_journal_year 1992
_chemical_formula_sum 'C20 H16 O4'
_chemical_formula_weight 320.35
_space_group_IT_number 14
_space_group_name_Hall '-P 2yn'
_space_group_name_H-M_alt 'P 1 21/n 1'
_symmetry_cell_setting monoclinic
_symmetry_space_group_name_H-M 'P 1 21/n 1'
_cell_angle_alpha 90
_cell_angle_beta 92.59(2)
_cell_angle_gamma 90
_cell_formula_units_Z 4
_cell_length_a 10.482(3)
_cell_length_b 8.0840(10)
_cell_length_c 18.081(4)
_cell_volume 1530.6(6)
_diffrn_radiation_type Mo
_diffrn_radiation_wavelength 0.70930
_exptl_absorpt_coefficient_mu 0.0902
_exptl_crystal_density_diffrn 1.39
_exptl_crystal_F_000 672
_cod_data_source_file st0570.cif
_cod_data_source_block st0570a
_cod_original_cell_volume 1530.5(5)
_cod_original_sg_symbol_H-M 'P 21/n'
_cod_database_code 2000603

loop_
_space_group_symop_id
_space_group_symop_operation_xyz
1 x,y,z
2 -x+1/2,y+1/2,-z+1/2
3 -x,-y,-z
4 x+1/2,-y+1/2,z+1/2

loop_
_atom_site_label
_atom_site_fract_x
_atom_site_fract_y
_atom_site_fract_z
O(1) .6089(2) .3962(3) .10480(10)
O(2) .5570(2) .4666(3) .21750(10)
O(3) .2526(2) .1969(3) .05850(10)
O(4) .0985(2) .3618(3) .10910(10)
C(2) .5228(3) .3975(4) .1608(2)
C(3) .4011(3) .3184(4) .1465(2)
C(4) .3694(3) .2586(4) .0780(2)
C(5) .4603(3) .2534(4) .0207(2)
C(6) .4369(3) .1807(4) -.0489(2)
C(7) .5311(3) .1768(4) -.0993(2)
C(8) .6491(4) .2470(5) -.0816(2)
C(9) .6756(3) .3214(4) -.0134(2)
C(10) .5797(3) .3225(4) .0373(2)
C(11) .3090(3) .3067(4) .2082(2)
C(12) .2181(3) .1644(4) .1891(2)
C(13) .1560(3) .2019(4) .1134(2)
C(14) .1268(3) .4796(4) .1632(2)
C(15) .2305(3) .4631(4) .2135(2)
C(16) .2541(3) .5871(4) .2652(2)
C(17) .1766(3) .7255(4) .2661(2)
C(18) .0739(3) .7399(4) .2154(2)
C(19) .0460(3) .6159(4) .1631(2)
C(20) -.0675(3) .6305(4) .1085(2)
C(21) .0545(3) .0825(4) .0862(2)
H5 .8404 .5371 .7220
H6 .8144 .3183 .7116
H7 .6145 .2298 .7088
H8 .4343 .3575 .7165
H11 .4903 .9403 .8113
H121 .6983 1.0239 .8353
H122 .6897 .8856 .8836
H141 .9764 .8687 .7419
H142 .9230 .8494 .8534
H143 .9344 .9887 .8072
H18 .5748 1.1870 .4494
H19 .3847 1.1620 .5344
H20 .3747 1.0344 .6762
H211 .7890 1.1510 .4316
H212 .8348 1.0142 .4678
H213 .8629 1.1358 .5358

loop_
_geom_angle_atom_site_label_1
_geom_angle_atom_site_label_2
_geom_angle_atom_site_label_3
_geom_angle
C(2) O(1) C(10) 121.5(2)
C(4) O(3) C(13) 117.6(2)
C(13) O(4) C(14) 120.5(2)
O(1) C(2) O(2) 116.5(3)
O(1) C(2) C(3) 117.8(3)
O(2) C(2) C(3) 125.8(3)
C(2) C(3) C(4) 120.0(3)
C(2) C(3) C(11) 119.1(2)
C(4) C(3) C(11) 120.9(3)
O(3) C(4) C(3) 123.4(3)
O(3) C(4) C(5) 115.0(2)
C(3) C94) C(5) 121.6(3)
C(4) C(5) C(6) 124.3(3)
C(4) C(5) C(10) 116.9(3)
C(6) C(5) C(10) 118.8(3)
C(5) C(6) C(7) 120.3(3)
C(6) C(7) C(8) 119.9(3)
C(7) C(8) C(9) 121.5(3)
C(8) C(9) C(10) 117.8(3)
O(1) C(10) C(5) 121.8(3)
O(1) C(10) C(9) 116.4(3)
C(5) C(10) C(9) 121.8(3)
C(3) C(11) C(12) 107.1(2)
C(3) C(11) C(15) 111.2(2)
C(12) C(11) C(15) 108.0(2)
C(11) C(12) C(13) 107.0(2)
O(3) C(13) O(4) 107.2(2)
O(3) C(13) C(12) 109.1(2)
O(3) C(13) C(21) 105.4(2)
O(4) C13) C(12) 113.1(2)
O(4) C(13) C(12) 105.8(2)
C(12) C13) C(21) 115.7(3)
O(4) C(14) C(15) 122.1(3)
O(4) C(14) C(19) 115.6(3)
C(15) C(14) C(19) 122.3(3)
C(11) C(15) C(14) 116.7(3)
C(11) C(15) C(16) 124.4(2)
C(14) C(15) C(16) 118.8(3)
C(15) C(16) C(17) 120.4(3)
C(16) C(17) C(18) 119.9(3)
C(17) C(18) C(19) 121.2(3)
C(14) C(19) C(18) 117.3(3)
C(14) C(19) C(20) 121.5(3)
C(18) C(19) C(20) 121.2(3)

loop_
_geom_bond_atom_site_label_1
_geom_bond_atom_site_label_2
_geom_bond_distance
O(1) C(2) 1.387(4)
O(1) C(10) 1.380(4)
O(2) C(2) 1.208(4)
O(3) C(4) 1.354(4)
O(3) C(13) 1.449(4)
O(4) C(13) 1.427(4)
O(4) C(14) 1.388(3)
C(2) C(3) 1.439(4)
C(3) C(4) 1.357(3)
C(3) C(11) 1.511(4)
C(4) C(5) 1.439(4)
C(5) C(6) 1.402(4)
C(5) C(10) 1.388(4)
C(6) C(7) 1.373(5)
C(7) C(8) 1.386(5)
C(8) C(9) 1.389(5)
C(9) C(10) 1.392(5)
C(11) C(12) 1.523(4)
C(11) C(15) 1.514(4)
C(12) C(13) 1.520(4)
C(13) C(21) 1.503(5)
C(14) C(15) 1.391(4)
C(14) C(19) 1.390(4)
C(15) C(16) 1.385(4)
C(16) C(17) 1.384(5)
C(17) C(18) 1.387(5)
C(18) C(19) 1.400(4)
C(19) C(20) 1.516(4)
